data_4026174
loop_
_publ_author_name
'Tillmann Kleine'
'Klaus Bergander'
'Roland Fr\"ohlich'
'Birgit Wibbeling'
'Ernst-Ulrich W\"urthwein'

_publ_section_title
;
 Ring-Closure Reactions of 1,2-Diaza-4,5-benzoheptatrienyl Metal
 Compounds: Experiment and Theory
;
_journal_name_full 'Journal of Organic Chemistry'
_journal_page_first 1979
_journal_page_last 1991
_journal_paper_doi 10.1021/jo2001534
_journal_volume 76
_journal_year 2011
_chemical_formula_sum 'C13 H14 N2 S'
_chemical_formula_weight 230.32
_chemical_name_systematic
; 
 ? 
;
_space_group_IT_number 14
_symmetry_cell_setting monoclinic
_symmetry_space_group_name_Hall '-P 2yn'
_symmetry_space_group_name_H-M 'P 1 21/n 1'
_atom_sites_solution_hydrogens geom
_atom_sites_solution_primary direct
_atom_sites_solution_secondary difmap
_audit_creation_method SHELXL-97
_cell_angle_alpha 90.00
_cell_angle_beta 100.563(11)
_cell_angle_gamma 90.00
_cell_formula_units_Z 4
_cell_length_a 8.6678(16)
_cell_length_b 6.1892(4)
_cell_length_c 21.9200(20)
_cell_measurement_reflns_used 1254
_cell_measurement_temperature 223(2)
_cell_measurement_theta_max 68.25
_cell_measurement_theta_min 0.88
_cell_volume 1156.0(3)
_computing_cell_refinement 'Collect (Nonius B.V., 1998)'
_computing_data_collection 'Collect (Nonius B.V., 1998)'
_computing_data_reduction 'DEnzo-SMN (Otwinowski & Minor, 1997)'
_computing_molecular_graphics 'XP (BrukerAXS, 2000)'
_computing_publication_material 'SHELXL-97 (Sheldrick, 1997)'
_computing_structure_refinement 'SHELXL-97 (Sheldrick, 1997)'
_computing_structure_solution 'SHELXS-97 (Sheldrick, 1990)'
_diffrn_ambient_temperature 223(2)
_diffrn_measured_fraction_theta_full 0.812
_diffrn_measured_fraction_theta_max 0.812
_diffrn_measurement_device_type 'Nonius KappaCCD APEXII'
_diffrn_measurement_method '\w and \f scans'
_diffrn_radiation_monochromator graphite
_diffrn_radiation_source 'fine-focus sealed tube'
_diffrn_radiation_type CuK\a
_diffrn_radiation_wavelength 1.54178
_diffrn_reflns_av_R_equivalents 0.075
_diffrn_reflns_av_sigmaI/netI 0.0454
_diffrn_reflns_limit_h_max 10
_diffrn_reflns_limit_h_min -10
_diffrn_reflns_limit_k_max 7
_diffrn_reflns_limit_k_min -6
_diffrn_reflns_limit_l_max 25
_diffrn_reflns_limit_l_min -25
_diffrn_reflns_number 4733
_diffrn_reflns_theta_full 66.99
_diffrn_reflns_theta_max 66.99
_diffrn_reflns_theta_min 4.10
_exptl_absorpt_coefficient_mu 2.247
_exptl_absorpt_correction_T_max 0.9564
_exptl_absorpt_correction_T_min 0.4450
_exptl_absorpt_correction_type multi-scan
_exptl_absorpt_process_details 'Denzo (Otwinowski, Borek, Majewski & Minor, 2003)'
_exptl_crystal_colour colourless
_exptl_crystal_density_diffrn 1.323
_exptl_crystal_description plate
_exptl_crystal_F_000 488
_exptl_crystal_size_max 0.43
_exptl_crystal_size_mid 0.15
_exptl_crystal_size_min 0.02
_refine_diff_density_max 0.360
_refine_diff_density_min -0.312
_refine_diff_density_rms 0.070
_refine_ls_extinction_method none
_refine_ls_goodness_of_fit_ref 1.005
_refine_ls_hydrogen_treatment constr
_refine_ls_matrix_type full
_refine_ls_number_parameters 147
_refine_ls_number_reflns 1676
_refine_ls_number_restraints 0
_refine_ls_restrained_S_all 1.005
_refine_ls_R_factor_all 0.0841
_refine_ls_R_factor_gt 0.0642
_refine_ls_shift/su_max 0.000
_refine_ls_shift/su_mean 0.000
_refine_ls_structure_factor_coef Fsqd
_refine_ls_weighting_details 'calc w=1/[\s^2^(Fo^2^)+(0.1162P)^2^+0.8116P] where P=(Fo^2^+2Fc^2^)/3'
_refine_ls_weighting_scheme calc
_refine_ls_wR_factor_gt 0.1639
_refine_ls_wR_factor_ref 0.1857
_reflns_number_gt 1288
_reflns_number_total 1676
_reflns_threshold_expression >2sigma(I)
_cod_data_source_file jo2001534_si_003.cif
_cod_data_source_block wue5753
_cod_original_cell_volume 1156.0(2)
_cod_database_code 4026174

loop_
_symmetry_equiv_pos_as_xyz
'x, y, z'
'-x+1/2, y+1/2, -z+1/2'
'-x, -y, -z'
'x-1/2, -y-1/2, z-1/2'

loop_
_atom_site_label
_atom_site_type_symbol
_atom_site_fract_x
_atom_site_fract_y
_atom_site_fract_z
_atom_site_U_iso_or_equiv
_atom_site_adp_type
_atom_site_occupancy
_atom_site_symmetry_multiplicity
_atom_site_calc_flag
_atom_site_refinement_flags
S1 S 0.86188(13) 0.11781(17) 0.23553(4) 0.0598(4) Uani 1 1 d .
C2 C 0.8317(5) 0.2803(6) 0.17036(16) 0.0485(9) Uani 1 1 d .
C3 C 0.7159(5) 0.2091(7) 0.11486(16) 0.0531(10) Uani 1 1 d .
H3A H 0.6111 0.2585 0.1193 0.064 Uiso 1 1 calc R
H3B H 0.7141 0.0509 0.1135 0.064 Uiso 1 1 calc R
C4 C 0.7520(5) 0.2941(7) 0.05368(16) 0.0530(10) Uani 1 1 d .
H4 H 0.6719 0.2299 0.0206 0.064 Uiso 1 1 calc R
N5 N 0.7308(4) 0.5292(5) 0.04802(13) 0.0540(8) Uani 1 1 d .
N6 N 0.8434(4) 0.6693(5) 0.07707(14) 0.0576(9) Uani 1 1 d .
C7 C 0.9215(5) 0.6350(6) 0.13258(17) 0.0532(10) Uani 1 1 d .
H7 H 0.9942 0.7449 0.1467 0.064 Uiso 1 1 calc R
C8 C 0.9207(4) 0.4632(6) 0.17766(15) 0.0458(9) Uani 1 1 d .
C9 C 1.0191(5) 0.4767(6) 0.23940(15) 0.0489(9) Uani 1 1 d .
C10 C 1.1248(5) 0.6359(7) 0.26508(17) 0.0566(10) Uani 1 1 d .
H10 H 1.1416 0.7579 0.2416 0.068 Uiso 1 1 calc R
C11 C 1.2048(6) 0.6132(8) 0.32521(19) 0.0677(13) Uani 1 1 d .
H11 H 1.2765 0.7205 0.3424 0.081 Uiso 1 1 calc R
C12 C 1.1813(6) 0.4349(8) 0.36065(18) 0.0698(13) Uani 1 1 d .
H12 H 1.2371 0.4229 0.4015 0.084 Uiso 1 1 calc R
C13 C 1.0777(6) 0.2762(8) 0.33678(18) 0.0673(13) Uani 1 1 d .
H13 H 1.0616 0.1557 0.3610 0.081 Uiso 1 1 calc R
C14 C 0.9959(5) 0.2965(7) 0.27563(17) 0.0551(10) Uani 1 1 d .
C41 C 0.9093(6) 0.2164(8) 0.04143(18) 0.0645(12) Uani 1 1 d .
H41A H 0.9927 0.2798 0.0717 0.097 Uiso 1 1 calc R
H41B H 0.9213 0.2596 0.0000 0.097 Uiso 1 1 calc R
H41C H 0.9144 0.0602 0.0448 0.097 Uiso 1 1 calc R
C51 C 0.6848(6) 0.6012(8) -0.01682(18) 0.0710(13) Uani 1 1 d .
H51A H 0.6687 0.7563 -0.0178 0.107 Uiso 1 1 calc R
H51B H 0.5883 0.5295 -0.0357 0.107 Uiso 1 1 calc R
H51C H 0.7672 0.5650 -0.0396 0.107 Uiso 1 1 calc R

loop_
_atom_site_aniso_label
_atom_site_aniso_U_11
_atom_site_aniso_U_22
_atom_site_aniso_U_33
_atom_site_aniso_U_23
_atom_site_aniso_U_13
_atom_site_aniso_U_12
S1 0.0658(8) 0.0642(7) 0.0508(6) 0.0100(4) 0.0147(5) -0.0030(5)
C2 0.047(2) 0.056(2) 0.0438(19) 0.0011(16) 0.0130(16) 0.0028(19)
C3 0.053(3) 0.054(2) 0.052(2) -0.0026(18) 0.0106(18) -0.0053(19)
C4 0.056(3) 0.058(2) 0.045(2) -0.0059(17) 0.0080(17) -0.007(2)
N5 0.059(2) 0.056(2) 0.0463(16) 0.0029(15) 0.0068(15) 0.0012(17)
N6 0.067(2) 0.056(2) 0.0475(18) 0.0034(15) 0.0065(16) -0.0021(18)
C7 0.060(3) 0.052(2) 0.047(2) 0.0007(17) 0.0086(18) -0.0024(19)
C8 0.045(2) 0.056(2) 0.0374(17) 0.0015(16) 0.0110(15) 0.0012(18)
C9 0.051(2) 0.058(2) 0.0401(18) 0.0022(17) 0.0152(16) 0.0036(19)
C10 0.055(3) 0.066(3) 0.048(2) -0.0028(18) 0.0081(18) -0.001(2)
C11 0.064(3) 0.083(3) 0.054(2) -0.012(2) 0.007(2) 0.001(2)
C12 0.073(3) 0.092(3) 0.041(2) 0.000(2) 0.002(2) 0.014(3)
C13 0.079(3) 0.077(3) 0.047(2) 0.010(2) 0.014(2) 0.010(3)
C14 0.054(3) 0.067(3) 0.046(2) 0.0045(18) 0.0142(18) 0.008(2)
C41 0.069(3) 0.073(3) 0.053(2) -0.008(2) 0.017(2) -0.003(2)
C51 0.073(3) 0.087(3) 0.047(2) 0.011(2) -0.003(2) -0.005(2)

loop_
_atom_type_symbol
_atom_type_description
_atom_type_scat_dispersion_real
_atom_type_scat_dispersion_imag
_atom_type_scat_source
C C 0.0181 0.0091 'International Tables Vol C Tables 4.2.6.8 and 6.1.1.4'
H H 0.0000 0.0000 'International Tables Vol C Tables 4.2.6.8 and 6.1.1.4'
N N 0.0311 0.0180 'International Tables Vol C Tables 4.2.6.8 and 6.1.1.4'
S S 0.3331 0.5567 'International Tables Vol C Tables 4.2.6.8 and 6.1.1.4'

loop_
_geom_angle_atom_site_label_1
_geom_angle_atom_site_label_2
_geom_angle_atom_site_label_3
_geom_angle
C14 S1 C2 91.94(19)
C8 C2 C3 128.4(3)
C8 C2 S1 112.9(3)
C3 C2 S1 118.6(3)
C2 C3 C4 113.5(3)
C2 C3 H3A 108.9
C4 C3 H3A 108.9
C2 C3 H3B 108.9
C4 C3 H3B 108.9
H3A C3 H3B 107.7
N5 C4 C41 113.7(3)
N5 C4 C3 111.9(3)
C41 C4 C3 112.5(3)
N5 C4 H4 106.0
C41 C4 H4 106.0
C3 C4 H4 106.0
N6 N5 C4 121.3(3)
N6 N5 C51 107.5(3)
C4 N5 C51 112.8(3)
C7 N6 N5 122.5(3)
N6 C7 C8 133.7(4)
N6 C7 H7 113.1
C8 C7 H7 113.1
C2 C8 C7 127.0(3)
C2 C8 C9 112.2(3)
C7 C8 C9 120.8(4)
C10 C9 C14 119.0(3)
C10 C9 C8 130.0(3)
C14 C9 C8 111.0(4)
C11 C10 C9 119.5(4)
C11 C10 H10 120.2
C9 C10 H10 120.2
C10 C11 C12 121.1(4)
C10 C11 H11 119.4
C12 C11 H11 119.4
C13 C12 C11 120.7(4)
C13 C12 H12 119.6
C11 C12 H12 119.6
C12 C13 C14 118.9(4)
C12 C13 H13 120.6
C14 C13 H13 120.6
C9 C14 C13 120.8(4)
C9 C14 S1 112.0(3)
C13 C14 S1 127.2(3)
C4 C41 H41A 109.5
C4 C41 H41B 109.5
H41A C41 H41B 109.5
C4 C41 H41C 109.5
H41A C41 H41C 109.5
H41B C41 H41C 109.5
N5 C51 H51A 109.5
N5 C51 H51B 109.5
H51A C51 H51B 109.5
N5 C51 H51C 109.5
H51A C51 H51C 109.5
H51B C51 H51C 109.5

loop_
_geom_bond_atom_site_label_1
_geom_bond_atom_site_label_2
_geom_bond_distance
S1 C14 1.724(4)
S1 C2 1.727(4)
C2 C8 1.363(6)
C2 C3 1.495(5)
C3 C4 1.525(5)
C3 H3A 0.9800
C3 H3B 0.9800
C4 N5 1.469(6)
C4 C41 1.515(6)
C4 H4 0.9900
N5 N6 1.372(5)
N5 C51 1.473(5)
N6 C7 1.297(5)
C7 C8 1.453(5)
C7 H7 0.9400
C8 C9 1.464(5)
C9 C10 1.392(6)
C9 C14 1.405(5)
C10 C11 1.379(5)
C10 H10 0.9400
C11 C12 1.386(6)
C11 H11 0.9400
C12 C13 1.368(7)
C12 H12 0.9400
C13 C14 1.402(6)
C13 H13 0.9400
C41 H41A 0.9700
C41 H41B 0.9700
C41 H41C 0.9700
C51 H51A 0.9700
C51 H51B 0.9700
C51 H51C 0.9700

loop_
_geom_torsion_atom_site_label_1
_geom_torsion_atom_site_label_2
_geom_torsion_atom_site_label_3
_geom_torsion_atom_site_label_4
_geom_torsion
C14 S1 C2 C8 0.7(3)
C14 S1 C2 C3 -179.0(3)
C8 C2 C3 C4 28.1(6)
S1 C2 C3 C4 -152.3(3)
C2 C3 C4 N5 -68.1(5)
C2 C3 C4 C41 61.3(4)
C41 C4 N5 N6 -49.1(4)
C3 C4 N5 N6 79.8(4)
C41 C4 N5 C51 80.6(4)
C3 C4 N5 C51 -150.6(4)
C4 N5 N6 C7 -39.6(5)
C51 N5 N6 C7 -171.5(4)
N5 N6 C7 C8 0.4(7)
C3 C2 C8 C7 1.0(7)
S1 C2 C8 C7 -178.7(3)
C3 C2 C8 C9 179.2(4)
S1 C2 C8 C9 -0.5(4)
N6 C7 C8 C2 1.7(7)
N6 C7 C8 C9 -176.4(4)
C2 C8 C9 C10 -179.7(4)
C7 C8 C9 C10 -1.4(6)
C2 C8 C9 C14 -0.2(5)
C7 C8 C9 C14 178.2(3)
C14 C9 C10 C11 0.2(6)
C8 C9 C10 C11 179.8(4)
C9 C10 C11 C12 -0.2(6)
C10 C11 C12 C13 0.0(7)
C11 C12 C13 C14 0.3(7)
C10 C9 C14 C13 0.0(6)
C8 C9 C14 C13 -179.6(3)
C10 C9 C14 S1 -179.7(3)
C8 C9 C14 S1 0.7(4)
C12 C13 C14 C9 -0.3(6)
C12 C13 C14 S1 179.4(4)
C2 S1 C14 C9 -0.8(3)
C2 S1 C14 C13 179.5(4)
